data_7703851
loop_
_publ_author_name
'Tsurui, Makoto'
'Kitagawa, Yuichi'
'Fushimi, Koji'
'Gon, Masayuki'
'Tanaka, Kazuo'
'Hasegawa, Yasuchika'

_publ_section_title
;
 Electronic strain effect on Eu(iii) complexes for enhanced circularly
 polarized luminescence.
;
_journal_issue 16
_journal_name_full 'Dalton transactions (Cambridge, England : 2003)'
_journal_page_first 5352
_journal_page_last 5361
_journal_paper_doi 10.1039/d0dt00699h
_journal_volume 49
_journal_year 2020
_chemical_absolute_configuration ad
_chemical_formula_sum 'C36 H37 F18 Gd N2 O8 P2'
_chemical_formula_weight 1186.86
_space_group_crystal_system monoclinic
_space_group_IT_number 4
_space_group_name_Hall 'P 2yb'
_space_group_name_H-M_alt 'P 1 21 1'
_atom_sites_solution_hydrogens geom
_audit_creation_method SHELXL-2018/3
_audit_update_record
;
2020-01-27 deposited with the CCDC.	2020-03-24 downloaded from the CCDC.
;
_cell_angle_alpha 90
_cell_angle_beta 99.6950(10)
_cell_angle_gamma 90
_cell_formula_units_Z 4
_cell_length_a 11.16540(10)
_cell_length_b 20.5710(2)
_cell_length_c 20.3672(2)
_cell_measurement_reflns_used 63231
_cell_measurement_temperature 123.15
_cell_measurement_theta_max 29.6410
_cell_measurement_theta_min 2.2260
_cell_volume 4611.20(8)
_computing_structure_refinement 'SHELXL-2018/3 (Sheldrick, 2018)'
_computing_structure_solution 'SHELXT 2014/5 (Sheldrick, 2014)'
_diffrn_ambient_temperature 123.15
_diffrn_measured_fraction_theta_full 0.999
_diffrn_measured_fraction_theta_max 0.934
_diffrn_measurement_device_type 'XtaLAB AFC11 (RCD3): quarter-chi single'
_diffrn_measurement_method '\w scans'
_diffrn_radiation_type MoK\a
_diffrn_radiation_wavelength 0.71073
_diffrn_reflns_av_R_equivalents 0.0332
_diffrn_reflns_av_unetI/netI 0.0238
_diffrn_reflns_Laue_measured_fraction_full 0.999
_diffrn_reflns_Laue_measured_fraction_max 0.934
_diffrn_reflns_limit_h_max 15
_diffrn_reflns_limit_h_min -14
_diffrn_reflns_limit_k_max 27
_diffrn_reflns_limit_k_min -28
_diffrn_reflns_limit_l_max 27
_diffrn_reflns_limit_l_min -27
_diffrn_reflns_number 119067
_diffrn_reflns_point_group_measured_fraction_full 0.999
_diffrn_reflns_point_group_measured_fraction_max 0.906
_diffrn_reflns_theta_full 25.242
_diffrn_reflns_theta_max 29.449
_diffrn_reflns_theta_min 2.029
_diffrn_source 'Rotating-anode X-ray tube (dual wavelength)'
_exptl_absorpt_coefficient_mu 1.629
_exptl_absorpt_correction_T_max 1.00000
_exptl_absorpt_correction_T_min 0.60980
_exptl_absorpt_correction_type multi-scan
_exptl_crystal_colour yellow
_exptl_crystal_density_diffrn 1.710
_exptl_crystal_description prism
_exptl_crystal_F_000 2348
_exptl_crystal_recrystallization_method 'Re-crystallisation from solvent: Methanol'
_exptl_crystal_size_max 0.338
_exptl_crystal_size_mid 0.095
_exptl_crystal_size_min 0.083
_refine_diff_density_max 0.587
_refine_diff_density_min -0.464
_refine_diff_density_rms 0.062
_refine_ls_abs_structure_details
;
 Flack x determined using 10139 quotients [(I+)-(I-)]/[(I+)+(I-)]
 (Parsons, Flack and Wagner, Acta Cryst. B69 (2013) 249-259).
;
_refine_ls_abs_structure_Flack -0.007(2)
_refine_ls_extinction_method none
_refine_ls_goodness_of_fit_ref 1.026
_refine_ls_hydrogen_treatment constr
_refine_ls_matrix_type full
_refine_ls_number_parameters 1339
_refine_ls_number_reflns 23183
_refine_ls_number_restraints 412
_refine_ls_restrained_S_all 1.041
_refine_ls_R_factor_all 0.0229
_refine_ls_R_factor_gt 0.0212
_refine_ls_shift/su_max 0.003
_refine_ls_shift/su_mean 0.000
_refine_ls_structure_factor_coef Fsqd
_refine_ls_weighting_details 'w=1/[\s^2^(Fo^2^)+(0.0220P)^2^+2.8347P] where P=(Fo^2^+2Fc^2^)/3'
_refine_ls_weighting_scheme calc
_refine_ls_wR_factor_gt 0.0505
_refine_ls_wR_factor_ref 0.0512
_reflns_Friedel_coverage 0.890
_reflns_Friedel_fraction_full 0.999
_reflns_Friedel_fraction_max 0.876
_reflns_number_gt 22261
_reflns_number_total 23183
_reflns_threshold_expression 'I > 2\s(I)'
_cod_data_source_file d0dt00699h2.cif
_cod_data_source_block GdhfaR-B3QPO
_cod_depositor_comments 'Adding full bibliography for 7703848--7703853.cif.'
_cod_original_sg_symbol_H-M 'P 21'
_cod_database_code 7703851
_shelx_shelxl_version_number 2018/3
_shelx_space_group_comment
;
The symmetry employed for this shelxl refinement is uniquely defined
by the following loop, which should always be used as a source of
symmetry information in preference to the above space-group names.
They are only intended as comments.
;

loop_
_space_group_symop_operation_xyz
'x, y, z'
'-x, y+1/2, -z'

loop_
_atom_site_label
_atom_site_type_symbol
_atom_site_fract_x
_atom_site_fract_y
_atom_site_fract_z
_atom_site_U_iso_or_equiv
_atom_site_adp_type
_atom_site_occupancy
_atom_site_site_symmetry_order
_atom_site_calc_flag
_atom_site_refinement_flags_posn
_atom_site_refinement_flags_adp
_atom_site_refinement_flags_occupancy
_atom_site_disorder_assembly
_atom_site_disorder_group
Gd01 Gd 0.70156(2) 0.49088(2) 0.95735(2) 0.01587(5) Uani 1 1 d . . . . .
Gd02 Gd 0.19690(2) 0.50460(2) 0.45347(2) 0.01440(5) Uani 1 1 d . . . . .
P003 P 0.36261(8) 0.61007(5) 0.58990(4) 0.01691(19) Uani 1 1 d . . . . .
P004 P 0.86255(9) 0.38310(5) 1.09500(4) 0.0187(2) Uani 1 1 d . . . . .
P005 P 0.43395(8) 0.61932(4) 0.40877(4) 0.01843(16) Uani 1 1 d . . . . .
P006 P 0.88114(9) 0.35444(4) 0.91405(4) 0.02198(17) Uani 1 1 d . . . . .
O007 O 0.5275(3) 0.55278(17) 0.90775(14) 0.0222(6) Uani 1 1 d . . . . .
O008 O 0.3446(2) 0.56780(16) 0.41916(13) 0.0206(6) Uani 1 1 d . . . . .
O009 O 0.2551(3) 0.45019(17) 0.35841(14) 0.0230(6) Uani 1 1 d . . . . .
F00A F 1.0217(3) 0.63373(19) 1.07773(16) 0.0461(8) Uani 1 1 d . . . . .
F00B F 1.1458(2) 0.57505(16) 1.03337(16) 0.0409(7) Uani 1 1 d . . . . .
O00C O 0.8742(3) 0.55691(17) 0.99724(14) 0.0236(7) Uani 1 1 d . . . . .
O00D O 0.0309(2) 0.55419(16) 0.49737(14) 0.0231(6) Uani 1 1 d . . . . .
O00E O 0.7785(3) 0.42237(18) 1.04498(12) 0.0208(6) Uani 1 1 d . . . . .
O00F O 0.1375(3) 0.43376(17) 0.53623(14) 0.0247(7) Uani 1 1 d . . . . .
O00G O 0.2813(2) 0.56836(18) 0.54094(12) 0.0193(6) Uani 1 1 d . . . . .
O00H O 0.0781(3) 0.57152(18) 0.37064(14) 0.0244(7) Uani 1 1 d . . . . .
O00I O 0.5323(3) 0.44047(17) 0.99657(14) 0.0245(7) Uani 1 1 d . . . . .
F00J F 1.1014(3) 0.67131(16) 0.99627(16) 0.0421(7) Uani 1 1 d . . . . .
F00K F -0.0283(4) 0.6493(2) 0.2647(2) 0.0764(12) Uani 1 1 d . . . . .
F00L F 0.5894(3) 0.32246(16) 0.48849(17) 0.0444(8) Uani 1 1 d . . . . .
N00M N 1.0682(3) 0.28597(19) 0.97236(17) 0.0236(7) Uani 1 1 d . . . . .
O00N O 0.5861(3) 0.42656(18) 0.87058(14) 0.0240(7) Uani 1 1 d . . . . .
C00O C 0.3902(4) 0.4756(2) 0.8505(2) 0.0260(9) Uani 1 1 d . . . . .
H00O H 0.309046 0.468300 0.832760 0.031 Uiso 1 1 calc R U . . .
F00P F -0.2418(11) 0.5677(8) 0.5174(8) 0.063(4) Uani 0.525(18) 1 d D U P A 1
F00Q F -0.2813(3) 0.4216(2) 0.3368(2) 0.0673(11) Uani 1 1 d . . . . .
O00R O 0.6430(3) 0.55871(17) 1.04242(14) 0.0244(6) Uani 1 1 d . . . . .
C00S C 0.4257(4) 0.5356(2) 0.87967(19) 0.0223(8) Uani 1 1 d . . . . .
O00T O 0.3654(3) 0.43652(16) 0.49244(14) 0.0215(6) Uani 1 1 d . . . . .
F00U F -0.1390(3) 0.35319(19) 0.35074(18) 0.0511(9) Uani 1 1 d . . . . .
F00V F 0.3662(3) 0.64336(19) 0.85082(18) 0.0498(9) Uani 1 1 d . . . . .
C00W C 0.9741(4) 0.3359(2) 1.05735(19) 0.0194(8) Uani 1 1 d . . . . .
C00X C 0.8567(4) 0.5759(3) 0.8553(2) 0.0274(9) Uani 1 1 d . U . . .
F00Y F 0.6413(2) 0.41719(16) 0.52678(15) 0.0408(7) Uani 1 1 d . . . . .
C00Z C 1.0573(4) 0.4645(2) 1.1235(2) 0.0298(10) Uani 1 1 d . . . . .
H00A H 1.120774 0.432503 1.127812 0.045 Uiso 1 1 calc R U . . .
H00B H 1.088300 0.503865 1.145344 0.045 Uiso 1 1 calc R U . . .
H00C H 1.028742 0.473077 1.077222 0.045 Uiso 1 1 calc R U . . .
F010 F 0.3114(4) 0.6051(2) 0.93708(17) 0.0713(13) Uani 1 1 d . . . . .
N011 N 0.5513(3) 0.68283(18) 0.60306(16) 0.0214(7) Uani 1 1 d . . . . .
C012 C 0.9520(4) 0.4389(2) 1.15590(19) 0.0250(9) Uani 1 1 d . . . . .
F013 F -0.0518(5) 0.6858(2) 0.3580(3) 0.0977(19) Uani 1 1 d . . . . .
C014 C 1.1455(4) 0.2728(2) 1.0890(2) 0.0229(8) Uani 1 1 d . . . . .
F015 F 0.5148(3) 0.36078(18) 0.57118(15) 0.0440(8) Uani 1 1 d . . . . .
N016 N 1.0551(3) 0.31066(18) 1.10541(16) 0.0232(7) Uani 1 1 d . . . . .
C017 C 0.3615(4) 0.5003(3) 0.66485(19) 0.0335(10) Uani 1 1 d . . . . .
H01M H 0.293650 0.517082 0.682944 0.050 Uiso 1 1 calc R U . . .
H01N H 0.404533 0.469289 0.695215 0.050 Uiso 1 1 calc R U . . .
H01O H 0.332685 0.479593 0.622941 0.050 Uiso 1 1 calc R U . . .
F018 F 0.2893(7) 0.3726(3) 0.2460(4) 0.0527(16) Uani 0.798(14) 1 d D U P B 1
F019 F 0.7760(6) 0.6165(7) 0.7517(5) 0.082(4) Uani 0.572(13) 1 d . U P C 1
O01A O 0.7627(3) 0.54642(17) 0.86340(14) 0.0259(7) Uani 1 1 d . . . . .
F01B F -0.1977(3) 0.6387(2) 0.2960(2) 0.0728(12) Uani 1 1 d . . . . .
C01C C 1.3226(4) 0.2076(2) 1.1224(2) 0.0315(10) Uani 1 1 d . . . . .
H01C H 1.381069 0.190049 1.155602 0.038 Uiso 1 1 calc R U . . .
C01D C 1.0016(4) 0.4083(3) 1.2233(2) 0.0308(10) Uani 1 1 d . . . . .
H01A H 0.935180 0.394888 1.244555 0.046 Uiso 1 1 calc R U . . .
H01B H 1.050218 0.439624 1.250862 0.046 Uiso 1 1 calc R U . . .
H01D H 1.050547 0.371255 1.216889 0.046 Uiso 1 1 calc R U . . .
C01E C 1.2418(4) 0.2178(3) 1.0052(2) 0.0303(10) Uani 1 1 d . . . . .
H01E H 1.244402 0.207422 0.961017 0.036 Uiso 1 1 calc R U . . .
F01F F 0.4765(4) 0.4047(7) 0.2667(3) 0.098(4) Uani 0.798(14) 1 d D U P B 1
C01G C 1.3269(4) 0.1933(2) 1.0555(3) 0.0304(10) Uani 1 1 d . . . . .
H01G H 1.388485 0.166745 1.045094 0.037 Uiso 1 1 calc R U . . .
C01H C -0.0335(4) 0.5724(2) 0.34886(19) 0.0260(9) Uani 1 1 d . . . . .
C01I C 0.5587(5) 0.5579(3) 1.0755(2) 0.0335(10) Uani 1 1 d . U . . .
C01J C 0.2681(4) 0.6734(2) 0.62014(19) 0.0237(8) Uani 1 1 d . . . . .
F01K F 0.0249(5) 0.31844(19) 0.5646(2) 0.0848(14) Uani 1 1 d . . . . .
F01L F 0.3191(3) 0.36567(18) 0.77917(17) 0.0572(9) Uani 1 1 d . . . . .
C01M C 0.4996(3) 0.6620(2) 0.48606(18) 0.0184(7) Uani 1 1 d . . . . .
C01N C 0.4424(3) 0.4073(2) 0.4651(2) 0.0229(8) Uani 1 1 d . . . . .
C01O C 1.1505(4) 0.2590(2) 1.0215(2) 0.0227(8) Uani 1 1 d . . . . .
C01P C 0.6933(4) 0.2876(3) 1.0709(2) 0.0332(10) Uani 1 1 d . . . . .
H01F H 0.648966 0.319492 1.042132 0.050 Uiso 1 1 calc R U . . .
H01H H 0.637327 0.258231 1.086406 0.050 Uiso 1 1 calc R U . . .
H01I H 0.745683 0.263708 1.046756 0.050 Uiso 1 1 calc R U . . .
F01Q F 0.1363(7) 0.3576(4) 0.6467(4) 0.191(4) Uani 1 1 d . . . . .
C01R C 0.4647(4) 0.4561(3) 1.0369(2) 0.0296(10) Uani 1 1 d . . . . .
C01S C 0.3670(4) 0.4180(3) 0.2760(2) 0.0352(10) Uani 1 1 d D U . . .
C01T C 0.9499(4) 0.5986(3) 0.9035(2) 0.0289(10) Uani 1 1 d . . . . .
H01T H 1.014258 0.621001 0.890435 0.035 Uiso 1 1 calc R U . . .
O01U O 0.8432(3) 0.42290(17) 0.92341(13) 0.0231(6) Uani 1 1 d . . . . .
C01V C 0.6842(4) 0.3583(3) 1.1698(2) 0.0355(11) Uani 1 1 d . . . . .
H01J H 0.730716 0.377861 1.208695 0.053 Uiso 1 1 calc R U . . .
H01K H 0.626683 0.328340 1.182889 0.053 Uiso 1 1 calc R U . . .
H01L H 0.641664 0.391525 1.142007 0.053 Uiso 1 1 calc R U . . .
F01W F 0.2246(3) 0.5748(2) 0.8393(2) 0.0757(13) Uani 1 1 d . . . . .
C01X C 0.5569(6) 0.6167(3) 1.1208(3) 0.0612(13) Uani 1 1 d D U . . .
C01Y C 0.6584(3) 0.7318(2) 0.5234(2) 0.0212(8) Uani 1 1 d . . . . .
C01Z C 1.0549(4) 0.6179(3) 1.0200(2) 0.0323(10) Uani 1 1 d . . . . .
C020 C 0.8269(4) 0.8027(2) 0.5616(3) 0.0307(10) Uani 1 1 d . . . . .
H020 H 0.887700 0.830763 0.552895 0.037 Uiso 1 1 calc R U . . .
C021 C -0.0375(4) 0.5378(3) 0.5356(2) 0.0305(10) Uani 1 1 d . U . . .
F023 F 0.4447(5) 0.3146(2) 0.8522(2) 0.0970(19) Uani 1 1 d . . . . .
F024 F 0.5002(3) 0.3499(2) 0.7659(2) 0.0805(14) Uani 1 1 d . . . . .
F025 F -0.1957(4) 0.3942(3) 0.43530(17) 0.0941(19) Uani 1 1 d . . . . .
C026 C -0.0362(5) 0.4799(3) 0.5713(3) 0.0452(13) Uani 1 1 d . . . . .
H026 H -0.094283 0.473047 0.598368 0.054 Uiso 1 1 calc R U . . .
C027 C 0.7520(4) 0.7743(2) 0.5099(2) 0.0264(9) Uani 1 1 d . . . . .
H027 H 0.761771 0.782567 0.466210 0.032 Uiso 1 1 calc R U . . .
F028 F 0.2567(3) 0.4287(3) 1.0141(2) 0.0775(13) Uani 1 1 d . . . . .
C029 C 0.7232(4) 0.7509(2) 0.6427(2) 0.0267(9) Uani 1 1 d . . . . .
H029 H 0.714319 0.743545 0.686710 0.032 Uiso 1 1 calc R U . . .
C02A C -0.1359(5) 0.5880(3) 0.5438(3) 0.0457(13) Uani 1 1 d D U . . .
C02B C 0.3371(4) 0.7270(3) 0.6635(2) 0.0322(10) Uani 1 1 d . . . . .
H02Q H 0.386729 0.707642 0.701572 0.048 Uiso 1 1 calc R U . . .
H02R H 0.280043 0.756287 0.678052 0.048 Uiso 1 1 calc R U . . .
H02S H 0.387737 0.750420 0.637967 0.048 Uiso 1 1 calc R U . . .
C02C C 0.4459(4) 0.4011(3) 0.3978(2) 0.0295(10) Uani 1 1 d . . . . .
H02T H 0.512246 0.380865 0.384413 0.035 Uiso 1 1 calc R U . . .
C02D C 0.4938(4) 0.5893(3) 0.7216(2) 0.0319(11) Uani 1 1 d . . . . .
H02U H 0.545921 0.624917 0.714860 0.048 Uiso 1 1 calc R U . . .
H02V H 0.538616 0.558300 0.751359 0.048 Uiso 1 1 calc R U . . .
H02W H 0.426239 0.605124 0.740448 0.048 Uiso 1 1 calc R U . . .
C02E C 0.9493(4) 0.5886(2) 0.9712(2) 0.0229(8) Uani 1 1 d . . . . .
C02F C 0.8424(4) 0.2704(3) 1.1759(2) 0.0366(11) Uani 1 1 d . . . . .
H02A H 0.888652 0.244340 1.150157 0.055 Uiso 1 1 calc R U . . .
H02B H 0.787295 0.243209 1.194867 0.055 Uiso 1 1 calc R U . . .
H02C H 0.896510 0.291764 1.210983 0.055 Uiso 1 1 calc R U . . .
F02G F -0.1454(7) 0.5902(5) 0.6128(3) 0.049(2) Uani 0.525(18) 1 d D U P A 1
O02H O 0.0229(3) 0.44413(17) 0.40333(14) 0.0223(6) Uani 1 1 d . . . . .
C02I C 0.3277(4) 0.5887(3) 0.8772(2) 0.0335(11) Uani 1 1 d . . . . .
C02J C 1.2345(4) 0.2467(2) 1.1397(2) 0.0306(10) Uani 1 1 d . . . . .
H02J H 1.232952 0.256129 1.184245 0.037 Uiso 1 1 calc R U . . .
C02K C 0.7559(4) 0.2976(2) 0.9014(2) 0.0374(10) Uani 1 1 d . . . . .
H02D H 0.706856 0.303756 0.935338 0.056 Uiso 1 1 calc R U . . .
H02E H 0.786844 0.254017 0.903576 0.056 Uiso 1 1 calc R U . . .
H02F H 0.707316 0.304963 0.858420 0.056 Uiso 1 1 calc R U . . .
C02L C 0.9827(3) 0.3245(2) 0.98840(18) 0.0202(7) Uani 1 1 d . . . . .
C02M C 0.4470(4) 0.5564(2) 0.65439(18) 0.0222(8) Uani 1 1 d . . . . .
F02N F 0.3312(9) 0.4723(2) 0.2414(2) 0.066(2) Uani 0.798(14) 1 d D U P B 1
C02O C 0.4757(4) 0.4266(2) 0.84787(19) 0.0240(8) Uani 1 1 d . . . . .
N02P N 0.5874(3) 0.70052(18) 0.47281(17) 0.0207(7) Uani 1 1 d . . . . .
C02Q C 0.4789(4) 0.6542(2) 0.55334(19) 0.0177(8) Uani 1 1 d . . . . .
C02R C -0.0795(5) 0.6369(3) 0.3171(3) 0.0411(12) Uani 1 1 d . . . . .
C02S C 0.4309(4) 0.3630(3) 0.8115(3) 0.0423(13) Uani 1 1 d . . . . .
C02T C 0.5473(4) 0.3770(2) 0.5142(2) 0.0298(10) Uani 1 1 d . . . . .
F02U F 0.3509(4) 0.3949(3) 1.1038(2) 0.101(2) Uani 1 1 d . . . . .
C02V C 0.8676(4) 0.4971(3) 1.16552(19) 0.0337(10) Uani 1 1 d . . . . .
H02G H 0.846720 0.520174 1.124219 0.050 Uiso 1 1 calc R U . . .
H02H H 0.909147 0.525852 1.198928 0.050 Uiso 1 1 calc R U . . .
H02I H 0.795012 0.481144 1.179360 0.050 Uiso 1 1 calc R U . . .
C02W C 0.0505(5) 0.4323(3) 0.5671(2) 0.0343(10) Uani 1 1 d . . . . .
C02X C 1.0685(4) 0.3941(3) 0.8539(2) 0.0448(11) Uani 1 1 d . . . . .
H02K H 1.048479 0.435548 0.870903 0.067 Uiso 1 1 calc R U . . .
H02L H 1.099413 0.400321 0.813147 0.067 Uiso 1 1 calc R U . . .
H02M H 1.129127 0.373191 0.886003 0.067 Uiso 1 1 calc R U . . .
C02Y C 0.9847(6) 0.2829(3) 0.8182(2) 0.0519(15) Uani 1 1 d . . . . .
H02N H 1.047049 0.263978 0.850757 0.078 Uiso 1 1 calc R U . . .
H02O H 1.012475 0.285483 0.776126 0.078 Uiso 1 1 calc R U . . .
H02P H 0.913012 0.256327 0.813510 0.078 Uiso 1 1 calc R U . . .
C02Z C 0.1960(4) 0.7049(2) 0.5567(2) 0.0302(9) Uani 1 1 d . . . . .
H02X H 0.251231 0.726297 0.532444 0.045 Uiso 1 1 calc R U . . .
H02Y H 0.139772 0.736092 0.569048 0.045 Uiso 1 1 calc R U . . .
H H 0.152144 0.671873 0.529292 0.045 Uiso 1 1 calc R U . . .
C030 C 0.2987(4) 0.6383(2) 0.28720(19) 0.0363(9) Uani 1 1 d . . . . .
H03E H 0.358082 0.614514 0.267822 0.054 Uiso 1 1 calc R U . . .
H03F H 0.254738 0.666819 0.254422 0.054 Uiso 1 1 calc R U . . .
H03G H 0.243288 0.608371 0.302368 0.054 Uiso 1 1 calc R U . . .
C031 C -0.1749(4) 0.4077(3) 0.3751(2) 0.0355(12) Uani 1 1 d . . . . .
C032 C 0.8137(4) 0.7904(2) 0.6280(2) 0.0297(10) Uani 1 1 d . . . . .
H032 H 0.867393 0.809396 0.662513 0.036 Uiso 1 1 calc R U . . .
C033 C -0.0806(4) 0.4623(2) 0.3768(2) 0.0228(9) Uani 1 1 d . . . . .
C034 C 0.6432(3) 0.7213(2) 0.58971(19) 0.0206(8) Uani 1 1 d . . . . .
F035 F -0.0584(6) 0.3652(3) 0.6336(3) 0.114(2) Uani 1 1 d . . . . .
C036 C 0.7701(4) 0.3217(2) 1.1308(2) 0.0281(9) Uani 1 1 d . . . . .
F037 F 0.3769(5) 0.3523(3) 1.0140(4) 0.145(3) Uani 1 1 d . . . . .
F038 F 0.4971(11) 0.6126(5) 1.1676(5) 0.130(4) Uani 0.702(9) 1 d D U P D 1
F039 F 0.9080(17) 0.5411(4) 0.7564(5) 0.113(6) Uani 0.572(13) 1 d . U P C 1
F03A F 0.5176(8) 0.6700(3) 1.0819(4) 0.094(2) Uani 0.702(9) 1 d D U P D 1
C03B C 0.8698(4) 0.5894(3) 0.7823(2) 0.0380(11) Uani 1 1 d . U . . .
C03C C 0.4703(5) 0.5111(3) 1.0765(3) 0.0450(13) Uani 1 1 d . . . . .
H03C H 0.413134 0.516721 1.104433 0.054 Uiso 1 1 calc R U . . .
C03D C 0.5539(4) 0.5275(2) 0.6257(2) 0.0313(10) Uani 1 1 d . . . . .
H03H H 0.525212 0.510680 0.581910 0.047 Uiso 1 1 calc R U . . .
H03I H 0.590143 0.492976 0.654038 0.047 Uiso 1 1 calc R U . . .
H03J H 0.613356 0.560721 0.623235 0.047 Uiso 1 1 calc R U . . .
C03E C 0.3529(4) 0.4245(2) 0.3500(2) 0.0251(9) Uani 1 1 d . U . . .
F03F F -0.1039(9) 0.6441(4) 0.5324(8) 0.071(5) Uani 0.525(18) 1 d D U P A 1
C03G C 0.1786(4) 0.6392(3) 0.6584(2) 0.0334(11) Uani 1 1 d . . . . .
H03K H 0.143409 0.602435 0.633241 0.050 Uiso 1 1 calc R U . . .
H03L H 0.115520 0.668999 0.664979 0.050 Uiso 1 1 calc R U . . .
H03M H 0.221050 0.624831 0.700845 0.050 Uiso 1 1 calc R U . . .
C03H C 0.8601(5) 0.3830(3) 0.7852(2) 0.0451(11) Uani 1 1 d . . . . .
H03A H 0.792157 0.354164 0.773783 0.068 Uiso 1 1 calc R U . . .
H03B H 0.896815 0.390733 0.746541 0.068 Uiso 1 1 calc R U . . .
H03D H 0.832646 0.423481 0.800851 0.068 Uiso 1 1 calc R U . . .
C03I C 0.3632(3) 0.67861(18) 0.34664(17) 0.0289(7) Uani 1 1 d . . . . .
C03J C 0.2694(4) 0.7171(2) 0.3771(2) 0.0386(10) Uani 1 1 d . . . . .
H03N H 0.213619 0.687572 0.392593 0.058 Uiso 1 1 calc R U . . .
H03O H 0.225660 0.745476 0.344088 0.058 Uiso 1 1 calc R U . . .
H03P H 0.309850 0.742401 0.413869 0.058 Uiso 1 1 calc R U . . .
C03K C -0.1176(4) 0.5228(2) 0.3511(2) 0.0269(10) Uani 1 1 d . . . . .
H03Q H -0.199405 0.530347 0.335166 0.032 Uiso 1 1 calc R U . . .
C03L C 0.9548(4) 0.3517(2) 0.84076(18) 0.0340(8) Uani 1 1 d . . . . .
C03M C 0.4553(5) 0.7243(3) 0.3229(2) 0.0465(13) Uani 1 1 d . . . . .
H03R H 0.496078 0.749077 0.359944 0.070 Uiso 1 1 calc R U . . .
H03S H 0.413762 0.753200 0.289667 0.070 Uiso 1 1 calc R U . . .
H03T H 0.513740 0.699172 0.304192 0.070 Uiso 1 1 calc R U . . .
C03N C 0.3624(5) 0.4075(3) 1.0425(3) 0.0455(14) Uani 1 1 d . . . . .
F03O F 0.6718(8) 0.6390(4) 1.1461(4) 0.084(2) Uani 0.702(9) 1 d D U P D 1
C03Q C 0.5628(3) 0.5835(2) 0.3814(2) 0.0318(9) Uani 1 1 d . . . . .
H03U H 0.597100 0.550880 0.412738 0.048 Uiso 1 1 calc R U . . .
H03V H 0.622487 0.616470 0.378370 0.048 Uiso 1 1 calc R U . . .
H03W H 0.538051 0.563952 0.338497 0.048 Uiso 1 1 calc R U . . .
C03S C 0.0399(7) 0.3676(3) 0.6054(3) 0.0595(17) Uani 1 1 d . . . . .
F03T F 0.9553(8) 0.6371(6) 0.7799(3) 0.071(3) Uani 0.572(13) 1 d . U P C 1
F0 F 0.9717(8) 0.5786(13) 0.7667(5) 0.099(7) Uani 0.428(13) 1 d . U P C 2
F1 F 0.8036(10) 0.5407(5) 0.7382(4) 0.059(3) Uani 0.428(13) 1 d . U P C 2
F03U F 0.821(2) 0.6379(7) 0.7558(7) 0.115(7) Uani 0.428(13) 1 d . U P C 2
F2 F 0.5997(17) 0.5933(8) 1.1837(6) 0.092(4) Uani 0.298(9) 1 d D U P D 2
F03P F 0.626(2) 0.6587(9) 1.1193(13) 0.107(5) Uani 0.298(9) 1 d D U P D 2
F03B F 0.4412(13) 0.6299(9) 1.1309(9) 0.072(4) Uani 0.298(9) 1 d D U P D 2
F03G F -0.1188(10) 0.6250(7) 0.5887(7) 0.084(6) Uani 0.475(18) 1 d D U P A 2
F0AA F -0.1543(8) 0.6300(5) 0.4859(6) 0.057(3) Uani 0.475(18) 1 d D U P A 2
F02H F -0.2483(13) 0.5632(10) 0.5317(10) 0.073(5) Uani 0.475(18) 1 d D U P A 2
F01G F 0.414(2) 0.4651(9) 0.2585(8) 0.047(4) Uani 0.202(14) 1 d D U P B 2
F02O F 0.278(2) 0.3964(15) 0.2392(13) 0.048(4) Uani 0.202(14) 1 d D U P B 2
F3 F 0.447(2) 0.3651(11) 0.2732(11) 0.057(5) Uani 0.202(14) 1 d D U P B 2

loop_
_atom_site_aniso_label
_atom_site_aniso_U_11
_atom_site_aniso_U_22
_atom_site_aniso_U_33
_atom_site_aniso_U_23
_atom_site_aniso_U_13
_atom_site_aniso_U_12
Gd01 0.01501(8) 0.01495(13) 0.01856(8) 0.00044(6) 0.00543(6) 0.00085(6)
Gd02 0.01294(7) 0.01365(12) 0.01706(7) -0.00081(6) 0.00385(5) -0.00059(6)
P003 0.0177(4) 0.0177(5) 0.0158(4) -0.0021(3) 0.0044(3) -0.0020(4)
P004 0.0204(4) 0.0195(5) 0.0168(4) 0.0009(3) 0.0050(3) 0.0033(4)
P005 0.0188(4) 0.0204(4) 0.0174(4) -0.0018(3) 0.0065(3) -0.0054(3)
P006 0.0245(4) 0.0225(4) 0.0188(4) -0.0017(3) 0.0030(3) 0.0043(3)
O007 0.0207(13) 0.0194(16) 0.0263(13) 0.0016(12) 0.0032(11) 0.0026(12)
O008 0.0220(13) 0.0217(15) 0.0188(12) -0.0002(10) 0.0052(10) -0.0095(11)
O009 0.0191(13) 0.0273(17) 0.0231(13) -0.0089(12) 0.0048(10) -0.0013(12)
F00A 0.0384(16) 0.055(2) 0.0462(17) -0.0140(16) 0.0102(13) -0.0165(16)
F00B 0.0227(13) 0.0352(17) 0.0622(18) 0.0086(14) -0.0006(12) -0.0001(12)
O00C 0.0210(14) 0.0221(17) 0.0285(14) -0.0019(12) 0.0061(11) -0.0055(12)
O00D 0.0180(13) 0.0250(18) 0.0268(14) -0.0063(12) 0.0053(11) 0.0018(12)
O00E 0.0220(12) 0.0221(17) 0.0188(13) 0.0019(10) 0.0049(10) 0.0032(13)
O00F 0.0255(14) 0.0273(18) 0.0223(13) 0.0048(12) 0.0069(11) -0.0018(13)
O00G 0.0202(12) 0.0204(16) 0.0180(12) -0.0032(10) 0.0052(9) -0.0057(12)
O00H 0.0199(14) 0.0264(18) 0.0268(14) 0.0080(12) 0.0032(11) -0.0006(13)
O00I 0.0204(14) 0.0290(19) 0.0252(13) 0.0018(13) 0.0072(11) -0.0035(13)
F00J 0.0348(15) 0.0257(16) 0.0660(19) 0.0034(14) 0.0094(13) -0.0124(12)
F00K 0.075(2) 0.067(3) 0.093(3) 0.057(2) 0.032(2) 0.0191(19)
F00L 0.0359(15) 0.0292(17) 0.066(2) -0.0070(14) 0.0024(13) 0.0167(13)
N00M 0.0218(15) 0.0226(17) 0.0269(15) -0.0020(12) 0.0053(12) 0.0015(12)
O00N 0.0199(13) 0.0261(18) 0.0260(14) -0.0028(12) 0.0040(11) 0.0018(13)
C00O 0.0206(18) 0.031(3) 0.0259(18) 0.0014(16) 0.0028(14) 0.0007(16)
F00P 0.033(5) 0.087(9) 0.062(5) -0.032(5) -0.018(4) 0.028(4)
F00Q 0.0254(15) 0.070(3) 0.099(3) -0.012(2) -0.0094(16) -0.0150(17)
O00R 0.0233(14) 0.0226(16) 0.0283(14) -0.0032(11) 0.0073(11) -0.0005(12)
C00S 0.0216(19) 0.025(2) 0.0210(17) 0.0021(15) 0.0061(14) 0.0063(16)
O00T 0.0207(13) 0.0197(16) 0.0252(13) 0.0005(12) 0.0069(10) 0.0026(12)
F00U 0.0521(19) 0.034(2) 0.068(2) -0.0067(17) 0.0126(16) -0.0252(17)
F00V 0.058(2) 0.0331(19) 0.062(2) 0.0095(16) 0.0212(16) 0.0191(17)
C00W 0.0191(18) 0.018(2) 0.0216(17) -0.0005(14) 0.0052(14) 0.0014(15)
C00X 0.025(2) 0.031(3) 0.0292(19) 0.0121(17) 0.0136(15) 0.0063(18)
F00Y 0.0223(13) 0.0394(18) 0.0583(17) -0.0084(14) -0.0005(11) 0.0014(13)
C00Z 0.031(2) 0.028(2) 0.030(2) -0.0035(17) 0.0038(16) -0.0049(18)
F010 0.092(3) 0.084(3) 0.0484(18) 0.0140(18) 0.0410(18) 0.059(2)
N011 0.0212(16) 0.0213(19) 0.0216(15) -0.0027(13) 0.0033(12) -0.0033(14)
C012 0.026(2) 0.026(2) 0.0221(17) -0.0068(16) 0.0022(15) 0.0044(18)
F013 0.121(4) 0.041(2) 0.111(4) -0.021(2) -0.041(3) 0.038(3)
C014 0.0209(18) 0.018(2) 0.0292(19) -0.0029(16) 0.0025(15) 0.0009(16)
F015 0.0397(16) 0.047(2) 0.0451(16) 0.0201(15) 0.0080(12) 0.0176(15)
N016 0.0256(17) 0.0190(19) 0.0243(15) -0.0005(13) 0.0017(13) 0.0026(14)
C017 0.039(2) 0.030(3) 0.0287(17) 0.010(2) -0.0008(15) -0.007(2)
F018 0.078(3) 0.047(3) 0.031(2) -0.012(2) 0.0052(19) -0.022(3)
F019 0.023(3) 0.180(12) 0.040(4) 0.056(5) -0.002(2) 0.007(4)
O01A 0.0250(15) 0.0249(17) 0.0289(14) 0.0059(12) 0.0075(11) 0.0021(13)
F01B 0.0314(15) 0.071(2) 0.109(3) 0.048(2) -0.0059(16) 0.0148(15)
C01C 0.0210(19) 0.024(2) 0.046(2) 0.0052(19) -0.0031(17) 0.0018(17)
C01D 0.033(2) 0.037(3) 0.0220(19) -0.0016(18) 0.0032(16) 0.004(2)
C01E 0.024(2) 0.026(2) 0.040(2) -0.0037(19) 0.0059(17) 0.0054(18)
F01F 0.023(2) 0.240(11) 0.034(2) -0.028(4) 0.0112(16) 0.020(4)
C01G 0.0226(19) 0.019(2) 0.050(2) 0.000(2) 0.0066(18) 0.0052(19)
C01H 0.0204(18) 0.036(3) 0.0210(17) 0.0013(16) 0.0014(14) 0.0070(17)
C01I 0.043(2) 0.032(2) 0.0296(19) -0.0079(16) 0.0191(17) 0.0021(19)
C01J 0.0227(18) 0.024(2) 0.0250(17) -0.0065(14) 0.0049(14) -0.0009(15)
F01K 0.121(3) 0.0347(18) 0.121(3) 0.012(2) 0.084(3) 0.002(2)
F01L 0.0353(15) 0.0512(19) 0.076(2) -0.0285(16) -0.0174(14) -0.0014(13)
C01M 0.0174(15) 0.0173(17) 0.0202(15) -0.0004(12) 0.0026(12) -0.0018(13)
C01N 0.0172(17) 0.016(2) 0.036(2) -0.0001(16) 0.0050(15) -0.0001(15)
C01O 0.0224(18) 0.0149(19) 0.0311(19) 0.0007(15) 0.0049(15) 0.0004(15)
C01P 0.033(2) 0.029(2) 0.037(2) 0.0066(17) 0.0058(17) -0.0051(17)
F01Q 0.207(7) 0.167(6) 0.155(6) 0.140(5) -0.100(5) -0.091(6)
C01R 0.022(2) 0.033(3) 0.036(2) 0.0047(19) 0.0142(17) -0.0016(18)
C01S 0.0279(19) 0.050(3) 0.0304(18) -0.0154(17) 0.0124(15) -0.0042(18)
C01T 0.0186(19) 0.033(3) 0.038(2) 0.0083(18) 0.0124(16) -0.0032(17)
O01U 0.0243(14) 0.0266(17) 0.0198(12) 0.0020(11) 0.0074(10) 0.0058(12)
C01V 0.035(2) 0.045(3) 0.030(2) 0.0052(19) 0.0158(18) -0.002(2)
F01W 0.0282(16) 0.052(2) 0.135(4) -0.018(2) -0.0196(19) 0.0167(16)
C01X 0.076(3) 0.049(2) 0.070(3) -0.032(2) 0.044(2) -0.004(2)
C01Y 0.0167(17) 0.0166(19) 0.0294(18) 0.0011(15) 0.0011(14) -0.0005(14)
C01Z 0.022(2) 0.025(2) 0.050(3) -0.002(2) 0.0057(18) -0.0077(19)
C020 0.0222(19) 0.022(3) 0.046(2) -0.002(2) 0.0023(18) -0.0045(19)
C021 0.0218(19) 0.032(3) 0.040(2) -0.015(2) 0.0119(17) -0.0035(18)
F023 0.136(4) 0.031(2) 0.099(3) 0.013(2) -0.052(3) -0.034(2)
F024 0.055(2) 0.084(3) 0.101(3) -0.067(2) 0.0093(19) 0.0050(19)
F025 0.100(3) 0.150(5) 0.0403(18) -0.024(2) 0.0359(19) -0.092(3)
C026 0.049(3) 0.039(3) 0.058(3) -0.001(2) 0.038(2) -0.003(2)
C027 0.0237(19) 0.021(2) 0.034(2) 0.0021(17) 0.0060(16) -0.0056(17)
F028 0.0404(19) 0.099(4) 0.088(3) 0.010(3) -0.0063(18) -0.025(2)
C029 0.026(2) 0.024(2) 0.0270(19) -0.0026(16) -0.0035(15) -0.0038(17)
C02A 0.028(2) 0.049(3) 0.065(3) -0.014(3) 0.023(2) 0.002(2)
C02B 0.031(2) 0.031(2) 0.033(2) -0.0144(17) 0.0028(16) 0.0053(18)
C02C 0.0208(19) 0.031(2) 0.037(2) -0.0154(18) 0.0082(16) -0.0031(18)
C02D 0.033(2) 0.039(3) 0.0207(18) 0.0001(18) -0.0020(16) -0.004(2)
C02E 0.0191(17) 0.017(2) 0.0337(19) 0.0031(16) 0.0087(15) 0.0027(15)
C02F 0.037(2) 0.033(3) 0.040(2) 0.0179(19) 0.0063(18) 0.001(2)
F02G 0.046(3) 0.069(5) 0.037(3) -0.008(3) 0.020(2) 0.022(3)
O02H 0.0188(13) 0.0232(17) 0.0249(13) -0.0016(12) 0.0035(10) -0.0045(12)
C02I 0.029(2) 0.033(3) 0.038(2) -0.003(2) 0.0037(18) 0.012(2)
C02J 0.031(2) 0.026(2) 0.032(2) 0.0025(17) -0.0012(17) 0.0040(18)
C02K 0.035(2) 0.032(2) 0.041(2) 0.0063(18) -0.0072(18) -0.0077(17)
C02L 0.0219(17) 0.0176(17) 0.0206(16) -0.0011(13) 0.0024(13) 0.0016(13)
C02M 0.0260(19) 0.022(2) 0.0179(16) -0.0008(15) 0.0012(14) 0.0004(17)
F02N 0.121(6) 0.049(2) 0.038(2) 0.0031(17) 0.039(3) 0.001(3)
C02O 0.029(2) 0.020(2) 0.0223(17) -0.0034(14) 0.0024(14) -0.0003(16)
N02P 0.0199(15) 0.0183(15) 0.0246(15) -0.0007(11) 0.0054(11) -0.0043(12)
C02Q 0.0171(17) 0.0144(19) 0.0218(17) -0.0015(14) 0.0039(13) -0.0005(14)
C02R 0.032(2) 0.038(3) 0.049(3) 0.010(2) -0.004(2) 0.008(2)
C02S 0.035(2) 0.034(3) 0.052(3) -0.013(2) -0.010(2) 0.006(2)
C02T 0.022(2) 0.024(2) 0.043(2) -0.0031(19) 0.0074(17) 0.0048(18)
F02U 0.082(3) 0.148(5) 0.074(3) 0.047(3) 0.012(2) -0.064(3)
C02V 0.038(2) 0.031(3) 0.0305(18) -0.009(2) 0.0030(15) 0.010(2)
C02W 0.045(3) 0.034(2) 0.029(2) 0.0035(17) 0.0174(18) -0.005(2)
C02X 0.041(2) 0.054(3) 0.044(3) 0.005(2) 0.022(2) 0.000(2)
C02Y 0.073(4) 0.049(3) 0.034(2) -0.015(2) 0.010(2) 0.029(3)
C02Z 0.029(2) 0.025(2) 0.035(2) -0.0011(16) 0.0029(16) 0.0065(16)
C030 0.044(2) 0.043(2) 0.0207(17) 0.0010(16) 0.0011(16) -0.0111(19)
C031 0.022(2) 0.055(4) 0.030(2) -0.011(2) 0.0101(16) -0.016(2)
C032 0.026(2) 0.021(2) 0.039(2) -0.0074(17) -0.0031(17) -0.0039(17)
C033 0.0162(17) 0.032(2) 0.0214(18) -0.0088(16) 0.0051(14) -0.0044(16)
C034 0.0178(17) 0.015(2) 0.0280(18) -0.0048(15) 0.0001(14) -0.0010(15)
F035 0.177(5) 0.068(3) 0.134(4) 0.015(3) 0.129(4) -0.012(3)
C036 0.028(2) 0.030(2) 0.0279(19) 0.0088(16) 0.0087(15) -0.0030(17)
F037 0.116(4) 0.052(3) 0.309(9) -0.069(4) 0.157(5) -0.052(3)
F038 0.202(9) 0.097(6) 0.131(6) -0.074(4) 0.139(7) -0.061(6)
F039 0.251(19) 0.047(4) 0.067(6) 0.011(4) 0.102(10) 0.041(7)
F03A 0.130(6) 0.034(3) 0.121(5) -0.033(2) 0.028(4) 0.014(3)
C03B 0.033(2) 0.050(3) 0.034(2) 0.0137(19) 0.0137(17) 0.0040(19)
C03C 0.049(3) 0.041(3) 0.055(3) -0.005(3) 0.040(2) -0.003(3)
C03D 0.032(2) 0.028(3) 0.033(2) 0.0010(18) 0.0039(17) 0.0047(19)
C03E 0.0226(18) 0.026(2) 0.0286(17) -0.0105(15) 0.0092(14) -0.0080(17)
F03F 0.060(5) 0.033(3) 0.137(13) 0.002(5) 0.061(7) 0.019(3)
C03G 0.026(2) 0.045(3) 0.032(2) -0.0097(19) 0.0115(16) -0.002(2)
C03H 0.060(3) 0.057(3) 0.0193(18) -0.0005(18) 0.0096(18) 0.021(2)
C03I 0.037(2) 0.0276(18) 0.0216(16) 0.0048(13) 0.0023(14) -0.0081(15)
C03J 0.046(2) 0.032(2) 0.034(2) 0.0071(17) -0.0035(18) 0.0064(18)
C03K 0.0140(17) 0.036(3) 0.0292(19) -0.0016(17) 0.0000(14) 0.0024(16)
C03L 0.043(2) 0.038(2) 0.0218(17) -0.0029(14) 0.0106(15) 0.0132(17)
C03M 0.058(3) 0.047(3) 0.033(2) 0.016(2) 0.003(2) -0.025(2)
C03N 0.033(3) 0.041(3) 0.068(3) 0.006(3) 0.028(2) -0.007(2)
F03O 0.104(4) 0.074(5) 0.074(4) -0.049(3) 0.018(3) -0.027(3)
C03Q 0.0258(18) 0.039(2) 0.034(2) -0.0136(17) 0.0150(15) -0.0101(16)
C03S 0.086(4) 0.051(4) 0.051(3) 0.016(3) 0.038(3) 0.006(3)
F03T 0.065(4) 0.117(7) 0.032(3) 0.023(4) 0.007(3) -0.055(4)
F0 0.025(4) 0.25(2) 0.030(4) -0.007(9) 0.011(3) 0.002(6)
F1 0.069(6) 0.085(7) 0.024(3) 0.004(3) 0.013(3) -0.022(5)
F03U 0.25(2) 0.053(6) 0.051(7) 0.038(5) 0.065(11) 0.054(10)
F2 0.116(9) 0.098(9) 0.058(3) -0.054(4) 0.009(5) 0.007(7)
F03P 0.127(8) 0.058(6) 0.166(15) -0.067(6) 0.110(9) -0.033(7)
F03B 0.079(5) 0.055(9) 0.095(10) -0.040(7) 0.048(5) 0.007(4)
F03G 0.064(6) 0.091(10) 0.087(8) -0.062(8) -0.011(6) 0.044(7)
F0AA 0.039(4) 0.049(4) 0.087(7) 0.006(4) 0.023(4) 0.026(3)
F02H 0.021(4) 0.083(8) 0.121(12) 0.012(7) 0.032(6) -0.008(4)
F01G 0.060(9) 0.059(4) 0.029(6) -0.017(4) 0.027(6) -0.018(5)
F02O 0.040(5) 0.079(11) 0.027(5) -0.010(8) 0.009(4) -0.018(6)
F3 0.063(9) 0.075(7) 0.043(8) -0.003(7) 0.037(7) 0.024(7)

loop_
_atom_type_symbol
_atom_type_description
_atom_type_scat_dispersion_real
_atom_type_scat_dispersion_imag
_atom_type_scat_source
C C 0.0033 0.0016 'International Tables Vol C Tables 4.2.6.8 and 6.1.1.4'
H H 0.0000 0.0000 'International Tables Vol C Tables 4.2.6.8 and 6.1.1.4'
F F 0.0171 0.0103 'International Tables Vol C Tables 4.2.6.8 and 6.1.1.4'
Gd Gd -0.1653 3.9035 'International Tables Vol C Tables 4.2.6.8 and 6.1.1.4'
N N 0.0061 0.0033 'International Tables Vol C Tables 4.2.6.8 and 6.1.1.4'
O O 0.0106 0.0060 'International Tables Vol C Tables 4.2.6.8 and 6.1.1.4'
P P 0.1023 0.0942 'International Tables Vol C Tables 4.2.6.8 and 6.1.1.4'

loop_
_geom_angle_atom_site_label_1
_geom_angle_atom_site_label_2
_geom_angle_atom_site_label_3
_geom_angle
_geom_angle_site_symmetry_1
_geom_angle_site_symmetry_3
_geom_angle_publ_flag
O01U Gd01 O00E 71.24(10) . . ?
O01U Gd01 O00C 83.79(11) . . ?
O00E Gd01 O00C 84.88(11) . . ?
O01U Gd01 O007 138.10(10) . . ?
O00E Gd01 O007 144.51(10) . . ?
O00C Gd01 O007 113.06(13) . . ?
O01U Gd01 O00R 148.68(10) . . ?
O00E Gd01 O00R 84.74(11) . . ?
O00C Gd01 O00R 74.08(11) . . ?
O007 Gd01 O00R 72.28(10) . . ?
O01U Gd01 O00N 75.81(10) . . ?
O00E Gd01 O00N 108.32(13) . . ?
O00C Gd01 O00N 150.09(10) . . ?
O007 Gd01 O00N 71.73(11) . . ?
O00R Gd01 O00N 132.39(10) . . ?
O01U Gd01 O00I 117.08(11) . . ?
O00E Gd01 O00I 72.12(10) . . ?
O00C Gd01 O00I 140.06(10) . . ?
O007 Gd01 O00I 75.10(11) . . ?
O00R Gd01 O00I 71.72(11) . . ?
O00N Gd01 O00I 69.69(10) . . ?
O01U Gd01 O01A 75.53(11) . . ?
O00E Gd01 O01A 140.89(10) . . ?
O00C Gd01 O01A 71.43(10) . . ?
O007 Gd01 O01A 74.53(10) . . ?
O00R Gd01 O01A 116.31(12) . . ?
O00N Gd01 O01A 82.32(11) . . ?
O00I Gd01 O01A 143.76(10) . . ?
O00G Gd02 O008 71.90(10) . . ?
O00G Gd02 O00T 83.00(11) . . ?
O008 Gd02 O00T 82.33(11) . . ?
O00G Gd02 O02H 146.34(10) . . ?
O008 Gd02 O02H 137.60(9) . . ?
O00T Gd02 O02H 112.21(12) . . ?
O00G Gd02 O00H 109.02(13) . . ?
O008 Gd02 O00H 78.55(10) . . ?
O00T Gd02 O00H 152.63(10) . . ?
O02H Gd02 O00H 71.59(11) . . ?
O00G Gd02 O00F 85.85(11) . . ?
O008 Gd02 O00F 148.49(9) . . ?
O00T Gd02 O00F 72.82(10) . . ?
O02H Gd02 O00F 71.53(10) . . ?
O00H Gd02 O00F 131.00(10) . . ?
O00G Gd02 O00D 73.16(10) . . ?
O008 Gd02 O00D 120.53(11) . . ?
O00T Gd02 O00D 137.75(10) . . ?
O02H Gd02 O00D 76.02(10) . . ?
O00H Gd02 O00D 69.51(10) . . ?
O00F Gd02 O00D 71.15(11) . . ?
O00G Gd02 O009 139.37(10) . . ?
O008 Gd02 O009 73.45(10) . . ?
O00T Gd02 O009 71.92(10) . . ?
O02H Gd02 O009 74.06(10) . . ?
O00H Gd02 O009 83.90(11) . . ?
O00F Gd02 O009 115.08(12) . . ?
O00D Gd02 O009 144.93(9) . . ?
O00G P003 C02Q 113.70(17) . . ?
O00G P003 C01J 108.05(18) . . ?
C02Q P003 C01J 105.6(2) . . ?
O00G P003 C02M 108.0(2) . . ?
C02Q P003 C02M 105.82(18) . . ?
C01J P003 C02M 115.87(18) . . ?
O00E P004 C00W 112.98(17) . . ?
O00E P004 C012 109.0(2) . . ?
C00W P004 C012 106.19(19) . . ?
O00E P004 C036 107.89(19) . . ?
C00W P004 C036 105.3(2) . . ?
C012 P004 C036 115.6(2) . . ?
O008 P005 C03Q 110.09(19) . . ?
O008 P005 C03I 110.39(17) . . ?
C03Q P005 C03I 109.5(2) . . ?
O008 P005 C01M 113.33(16) . . ?
C03Q P005 C01M 103.71(18) . . ?
C03I P005 C01M 109.58(17) . . ?
O01U P006 C02K 113.5(2) . . ?
O01U P006 C03L 108.10(18) . . ?
C02K P006 C03L 107.9(2) . . ?
O01U P006 C02L 111.12(17) . . ?
C02K P006 C02L 104.84(19) . . ?
C03L P006 C02L 111.33(18) . . ?
C00S O007 Gd01 131.3(3) . . ?
P005 O008 Gd02 166.88(19) . . ?
C03E O009 Gd02 131.6(2) . . ?
C02E O00C Gd01 135.6(3) . . ?
C021 O00D Gd02 135.9(3) . . ?
P004 O00E Gd01 163.14(19) . . ?
C02W O00F Gd02 134.5(3) . . ?
P003 O00G Gd02 166.21(17) . . ?
C01H O00H Gd02 131.2(3) . . ?
C01R O00I Gd01 134.7(3) . . ?
C02L N00M C01O 119.3(4) . . ?
C02O O00N Gd01 130.5(3) . . ?
C02O C00O C00S 120.5(4) . . ?
C02O C00O H00O 119.7 . . ?
C00S C00O H00O 119.7 . . ?
C01I O00R Gd01 134.8(3) . . ?
O007 C00S C00O 128.5(4) . . ?
O007 C00S C02I 113.9(4) . . ?
C00O C00S C02I 117.6(4) . . ?
C01N O00T Gd02 134.3(3) . . ?
N016 C00W C02L 120.5(4) . . ?
N016 C00W P004 108.9(3) . . ?
C02L C00W P004 130.5(3) . . ?
O01A C00X C01T 128.2(4) . . ?
O01A C00X C03B 115.6(4) . . ?
C01T C00X C03B 116.1(4) . . ?
C012 C00Z H00A 109.5 . . ?
C012 C00Z H00B 109.5 . . ?
H00A C00Z H00B 109.5 . . ?
C012 C00Z H00C 109.5 . . ?
H00A C00Z H00C 109.5 . . ?
H00B C00Z H00C 109.5 . . ?
C02Q N011 C034 119.4(3) . . ?
C01D C012 C00Z 109.8(4) . . ?
C01D C012 C02V 109.8(3) . . ?
C00Z C012 C02V 108.3(4) . . ?
C01D C012 P004 114.8(3) . . ?
C00Z C012 P004 106.9(3) . . ?
C02V C012 P004 106.9(3) . . ?
N016 C014 C02J 119.9(4) . . ?
N016 C014 C01O 120.4(4) . . ?
C02J C014 C01O 119.8(4) . . ?
C00W N016 C014 119.1(4) . . ?
C02M C017 H01M 109.5 . . ?
C02M C017 H01N 109.5 . . ?
H01M C017 H01N 109.5 . . ?
C02M C017 H01O 109.5 . . ?
H01M C017 H01O 109.5 . . ?
H01N C017 H01O 109.5 . . ?
C00X O01A Gd01 133.5(3) . . ?
C02J C01C C01G 121.3(4) . . ?
C02J C01C H01C 119.3 . . ?
C01G C01C H01C 119.3 . . ?
C012 C01D H01A 109.5 . . ?
C012 C01D H01B 109.5 . . ?
H01A C01D H01B 109.5 . . ?
C012 C01D H01D 109.5 . . ?
H01A C01D H01D 109.5 . . ?
H01B C01D H01D 109.5 . . ?
C01G C01E C01O 118.9(4) . . ?
C01G C01E H01E 120.5 . . ?
C01O C01E H01E 120.5 . . ?
C01E C01G C01C 121.1(4) . . ?
C01E C01G H01G 119.5 . . ?
C01C C01G H01G 119.5 . . ?
O00H C01H C03K 127.9(4) . . ?
O00H C01H C02R 114.0(4) . . ?
C03K C01H C02R 118.1(4) . . ?
O00R C01I C03C 128.6(5) . . ?
O00R C01I C01X 113.9(5) . . ?
C03C C01I C01X 117.5(4) . . ?
C02B C01J C03G 110.1(4) . . ?
C02B C01J C02Z 108.7(4) . . ?
C03G C01J C02Z 108.9(4) . . ?
C02B C01J P003 116.0(3) . . ?
C03G C01J P003 107.6(3) . . ?
C02Z C01J P003 105.3(3) . . ?
N02P C01M C02Q 120.4(3) . . ?
N02P C01M P005 108.2(3) . . ?
C02Q C01M P005 131.0(3) . . ?
O00T C01N C02C 128.3(4) . . ?
O00T C01N C02T 114.1(4) . . ?
C02C C01N C02T 117.5(4) . . ?
N00M C01O C01E 120.0(4) . . ?
N00M C01O C014 120.1(4) . . ?
C01E C01O C014 119.9(4) . . ?
C036 C01P H01F 109.5 . . ?
C036 C01P H01H 109.5 . . ?
H01F C01P H01H 109.5 . . ?
C036 C01P H01I 109.5 . . ?
H01F C01P H01I 109.5 . . ?
H01H C01P H01I 109.5 . . ?
O00I C01R C03C 128.4(4) . . ?
O00I C01R C03N 115.0(5) . . ?
C03C C01R C03N 116.7(4) . . ?
F01G C01S F02O 118.0(15) . . ?
F01F C01S F02N 107.6(6) . . ?
F01F C01S F018 109.7(7) . . ?
F02N C01S F018 103.1(5) . . ?
F01G C01S F3 107.3(13) . . ?
F02O C01S F3 98.6(17) . . ?
F01G C01S C03E 110.3(8) . . ?
F02O C01S C03E 115.0(14) . . ?
F01F C01S C03E 114.5(4) . . ?
F02N C01S C03E 111.6(4) . . ?
F018 C01S C03E 109.8(5) . . ?
F3 C01S C03E 105.9(9) . . ?
C00X C01T C02E 121.5(4) . . ?
C00X C01T H01T 119.2 . . ?
C02E C01T H01T 119.2 . . ?
P006 O01U Gd01 146.70(19) . . ?
C036 C01V H01J 109.5 . . ?
C036 C01V H01K 109.5 . . ?
H01J C01V H01K 109.5 . . ?
C036 C01V H01L 109.5 . . ?
H01J C01V H01L 109.5 . . ?
H01K C01V H01L 109.5 . . ?
F03P C01X F03B 120.4(14) . . ?
F03P C01X F2 99.1(17) . . ?
F03B C01X F2 96.8(11) . . ?
F038 C01X F03O 108.7(8) . . ?
F038 C01X F03A 109.3(8) . . ?
F03O C01X F03A 97.8(7) . . ?
F03P C01X C01I 119.7(10) . . ?
F038 C01X C01I 118.0(7) . . ?
F03B C01X C01I 110.9(9) . . ?
F2 C01X C01I 104.3(8) . . ?
F03O C01X C01I 112.6(6) . . ?
F03A C01X C01I 108.5(5) . . ?
N02P C01Y C034 120.6(4) . . ?
N02P C01Y C027 120.0(4) . . ?
C034 C01Y C027 119.4(4) . . ?
F00A C01Z F00B 107.2(4) . . ?
F00A C01Z F00J 107.6(4) . . ?
F00B C01Z F00J 106.7(4) . . ?
F00A C01Z C02E 111.8(3) . . ?
F00B C01Z C02E 110.2(4) . . ?
F00J C01Z C02E 113.1(4) . . ?
C027 C020 C032 121.0(4) . . ?
C027 C020 H020 119.5 . . ?
C032 C020 H020 119.5 . . ?
O00D C021 C026 127.8(5) . . ?
O00D C021 C02A 114.7(5) . . ?
C026 C021 C02A 117.5(4) . . ?
C02W C026 C021 121.1(4) . . ?
C02W C026 H026 119.5 . . ?
C021 C026 H026 119.5 . . ?
C020 C027 C01Y 119.3(4) . . ?
C020 C027 H027 120.3 . . ?
C01Y C027 H027 120.3 . . ?
C032 C029 C034 118.8(4) . . ?
C032 C029 H029 120.6 . . ?
C034 C029 H029 120.6 . . ?
F03F C02A F00P 119.8(11) . . ?
F03G C02A F02H 114.3(11) . . ?
F03F C02A F02G 103.0(8) . . ?
F00P C02A F02G 102.0(8) . . ?
F03G C02A F0AA 103.2(9) . . ?
F02H C02A F0AA 94.5(10) . . ?
F03G C02A C021 119.5(6) . . ?
F03F C02A C021 111.7(5) . . ?
F00P C02A C021 111.2(8) . . ?
F02H C02A C021 112.9(11) . . ?
F02G C02A C021 107.5(6) . . ?
F0AA C02A C021 108.6(5) . . ?
C01J C02B H02Q 109.5 . . ?
C01J C02B H02R 109.5 . . ?
H02Q C02B H02R 109.5 . . ?
C01J C02B H02S 109.5 . . ?
H02Q C02B H02S 109.5 . . ?
H02R C02B H02S 109.5 . . ?
C01N C02C C03E 121.4(4) . . ?
C01N C02C H02T 119.3 . . ?
C03E C02C H02T 119.3 . . ?
C02M C02D H02U 109.5 . . ?
C02M C02D H02V 109.5 . . ?
H02U C02D H02V 109.5 . . ?
C02M C02D H02W 109.5 . . ?
H02U C02D H02W 109.5 . . ?
H02V C02D H02W 109.5 . . ?
O00C C02E C01T 127.7(4) . . ?
O00C C02E C01Z 115.4(4) . . ?
C01T C02E C01Z 116.9(4) . . ?
C036 C02F H02A 109.5 . . ?
C036 C02F H02B 109.5 . . ?
H02A C02F H02B 109.5 . . ?
C036 C02F H02C 109.5 . . ?
H02A C02F H02C 109.5 . . ?
H02B C02F H02C 109.5 . . ?
C033 O02H Gd02 131.1(3) . . ?
F01W C02I F010 111.1(5) . . ?
F01W C02I F00V 104.8(4) . . ?
F010 C02I F00V 105.1(4) . . ?
F01W C02I C00S 114.5(4) . . ?
F010 C02I C00S 111.3(4) . . ?
F00V C02I C00S 109.4(4) . . ?
C01C C02J C014 119.0(4) . . ?
C01C C02J H02J 120.5 . . ?
C014 C02J H02J 120.5 . . ?
P006 C02K H02D 109.5 . . ?
P006 C02K H02E 109.5 . . ?
H02D C02K H02E 109.5 . . ?
P006 C02K H02F 109.5 . . ?
H02D C02K H02F 109.5 . . ?
H02E C02K H02F 109.5 . . ?
N00M C02L C00W 120.4(3) . . ?
N00M C02L P006 111.6(3) . . ?
C00W C02L P006 127.9(3) . . ?
C017 C02M C03D 107.7(4) . . ?
C017 C02M C02D 109.5(3) . . ?
C03D C02M C02D 109.8(3) . . ?
C017 C02M P003 107.1(3) . . ?
C03D C02M P003 107.3(3) . . ?
C02D C02M P003 115.2(3) . . ?
O00N C02O C00O 129.0(4) . . ?
O00N C02O C02S 113.5(4) . . ?
C00O C02O C02S 117.5(4) . . ?
C01M N02P C01Y 119.3(3) . . ?
N011 C02Q C01M 120.3(4) . . ?
N011 C02Q P003 107.0(3) . . ?
C01M C02Q P003 132.8(3) . . ?
F013 C02R F00K 106.2(6) . . ?
F013 C02R F01B 107.6(5) . . ?
F00K C02R F01B 106.1(4) . . ?
F013 C02R C01H 111.8(4) . . ?
F00K C02R C01H 110.5(5) . . ?
F01B C02R C01H 114.2(5) . . ?
F023 C02S F01L 110.9(5) . . ?
F023 C02S F024 105.8(5) . . ?
F01L C02S F024 105.9(4) . . ?
F023 C02S C02O 110.6(4) . . ?
F01L C02S C02O 114.2(4) . . ?
F024 C02S C02O 109.1(5) . . ?
F015 C02T F00Y 108.3(4) . . ?
F015 C02T F00L 107.2(4) . . ?
F00Y C02T F00L 106.0(3) . . ?
F015 C02T C01N 112.6(3) . . ?
F00Y C02T C01N 111.3(4) . . ?
F00L C02T C01N 111.1(4) . . ?
C012 C02V H02G 109.5 . . ?
C012 C02V H02H 109.5 . . ?
H02G C02V H02H 109.5 . . ?
C012 C02V H02I 109.5 . . ?
H02G C02V H02I 109.5 . . ?
H02H C02V H02I 109.5 . . ?
O00F C02W C026 128.7(5) . . ?
O00F C02W C03S 114.0(5) . . ?
C026 C02W C03S 117.4(5) . . ?
C03L C02X H02K 109.5 . . ?
C03L C02X H02L 109.5 . . ?
H02K C02X H02L 109.5 . . ?
C03L C02X H02M 109.5 . . ?
H02K C02X H02M 109.5 . . ?
H02L C02X H02M 109.5 . . ?
C03L C02Y H02N 109.5 . . ?
C03L C02Y H02O 109.5 . . ?
H02N C02Y H02O 109.5 . . ?
C03L C02Y H02P 109.5 . . ?
H02N C02Y H02P 109.5 . . ?
H02O C02Y H02P 109.5 . . ?
C01J C02Z H02X 109.5 . . ?
C01J C02Z H02Y 109.5 . . ?
H02X C02Z H02Y 109.5 . . ?
C01J C02Z H 109.5 . . ?
H02X C02Z H 109.5 . . ?
H02Y C02Z H 109.5 . . ?
C03I C030 H03E 109.5 . . ?
C03I C030 H03F 109.5 . . ?
H03E C030 H03F 109.5 . . ?
C03I C030 H03G 109.5 . . ?
H03E C030 H03G 109.5 . . ?
H03F C030 H03G 109.5 . . ?
F025 C031 F00U 106.5(5) . . ?
F025 C031 F00Q 108.1(4) . . ?
F00U C031 F00Q 105.1(4) . . ?
F025 C031 C033 111.1(4) . . ?
F00U C031 C033 112.3(4) . . ?
F00Q C031 C033 113.3(5) . . ?
C029 C032 C020 121.2(4) . . ?
C029 C032 H032 119.4 . . ?
C020 C032 H032 119.4 . . ?
O02H C033 C03K 128.9(4) . . ?
O02H C033 C031 111.9(4) . . ?
C03K C033 C031 119.2(4) . . ?
N011 C034 C01Y 119.9(3) . . ?
N011 C034 C029 119.8(4) . . ?
C01Y C034 C029 120.2(4) . . ?
C02F C036 C01P 109.2(4) . . ?
C02F C036 C01V 109.7(4) . . ?
C01P C036 C01V 108.6(4) . . ?
C02F C036 P004 115.5(3) . . ?
C01P C036 P004 105.8(3) . . ?
C01V C036 P004 107.8(3) . . ?
F03U C03B F0 113.1(13) . . ?
F039 C03B F019 117.7(10) . . ?
F039 C03B F03T 105.5(8) . . ?
F019 C03B F03T 101.1(7) . . ?
F03U C03B F1 98.4(10) . . ?
F0 C03B F1 96.3(10) . . ?
F03U C03B C00X 117.8(8) . . ?
F039 C03B C00X 111.2(5) . . ?
F0 C03B C00X 116.7(7) . . ?
F019 C03B C00X 110.7(6) . . ?
F03T C03B C00X 109.9(5) . . ?
F1 C03B C00X 110.4(5) . . ?
C01I C03C C01R 121.5(4) . . ?
C01I C03C H03C 119.2 . . ?
C01R C03C H03C 119.2 . . ?
C02M C03D H03H 109.5 . . ?
C02M C03D H03I 109.5 . . ?
H03H C03D H03I 109.5 . . ?
C02M C03D H03J 109.5 . . ?
H03H C03D H03J 109.5 . . ?
H03I C03D H03J 109.5 . . ?
O009 C03E C02C 128.3(4) . . ?
O009 C03E C01S 113.8(4) . . ?
C02C C03E C01S 117.9(4) . . ?
C01J C03G H03K 109.5 . . ?
C01J C03G H03L 109.5 . . ?
H03K C03G H03L 109.5 . . ?
C01J C03G H03M 109.5 . . ?
H03K C03G H03M 109.5 . . ?
H03L C03G H03M 109.5 . . ?
C03L C03H H03A 109.5 . . ?
C03L C03H H03B 109.5 . . ?
H03A C03H H03B 109.5 . . ?
C03L C03H H03D 109.5 . . ?
H03A C03H H03D 109.5 . . ?
H03B C03H H03D 109.5 . . ?
C03J C03I C03M 110.7(4) . . ?
C03J C03I C030 109.7(3) . . ?
C03M C03I C030 109.4(3) . . ?
C03J C03I P005 108.0(3) . . ?
C03M C03I P005 113.1(3) . . ?
C030 C03I P005 105.9(3) . . ?
C03I C03J H03N 109.5 . . ?
C03I C03J H03O 109.5 . . ?
H03N C03J H03O 109.5 . . ?
C03I C03J H03P 109.5 . . ?
H03N C03J H03P 109.5 . . ?
H03O C03J H03P 109.5 . . ?
C033 C03K C01H 120.7(3) . . ?
C033 C03K H03Q 119.6 . . ?
C01H C03K H03Q 119.6 . . ?
C02X C03L C02Y 111.2(4) . . ?
C02X C03L C03H 109.6(4) . . ?
C02Y C03L C03H 108.5(4) . . ?
C02X C03L P006 108.4(3) . . ?
C02Y C03L P006 115.0(3) . . ?
C03H C03L P006 103.8(3) . . ?
C03I C03M H03R 109.5 . . ?
C03I C03M H03S 109.5 . . ?
H03R C03M H03S 109.5 . . ?
C03I C03M H03T 109.5 . . ?
H03R C03M H03T 109.5 . . ?
H03S C03M H03T 109.5 . . ?
F037 C03N F028 105.5(6) . . ?
F037 C03N F02U 107.1(6) . . ?
F028 C03N F02U 105.4(5) . . ?
F037 C03N C01R 112.6(4) . . ?
F028 C03N C01R 112.3(5) . . ?
F02U C03N C01R 113.3(5) . . ?
P005 C03Q H03U 109.5 . . ?
P005 C03Q H03V 109.5 . . ?
H03U C03Q H03V 109.5 . . ?
P005 C03Q H03W 109.5 . . ?
H03U C03Q H03W 109.5 . . ?
H03V C03Q H03W 109.5 . . ?
F01Q C03S F01K 107.6(7) . . ?
F01Q C03S F035 112.4(7) . . ?
F01K C03S F035 102.8(6) . . ?
F01Q C03S C02W 110.1(6) . . ?
F01K C03S C02W 110.9(5) . . ?
F035 C03S C02W 112.8(6) . . ?

loop_
_geom_bond_atom_site_label_1
_geom_bond_atom_site_label_2
_geom_bond_distance
_geom_bond_site_symmetry_2
_geom_bond_publ_flag
Gd01 O01U 2.302(3) . ?
Gd01 O00E 2.322(3) . ?
Gd01 O00C 2.386(3) . ?
Gd01 O007 2.399(3) . ?
Gd01 O00R 2.399(3) . ?
Gd01 O00N 2.402(3) . ?
Gd01 O00I 2.407(3) . ?
Gd01 O01A 2.424(3) . ?
Gd02 O00G 2.284(3) . ?
Gd02 O008 2.299(3) . ?
Gd02 O00T 2.372(3) . ?
Gd02 O02H 2.387(3) . ?
Gd02 O00H 2.397(3) . ?
Gd02 O00F 2.405(3) . ?
Gd02 O00D 2.415(3) . ?
Gd02 O009 2.418(3) . ?
P003 O00G 1.500(3) . ?
P003 C02Q 1.841(4) . ?
P003 C01J 1.847(4) . ?
P003 C02M 1.848(4) . ?
P004 O00E 1.500(3) . ?
P004 C00W 1.845(4) . ?
P004 C012 1.854(4) . ?
P004 C036 1.856(5) . ?
P005 O008 1.495(3) . ?
P005 C03Q 1.787(4) . ?
P005 C03I 1.837(4) . ?
P005 C01M 1.843(4) . ?
P006 O01U 1.492(3) . ?
P006 C02K 1.808(4) . ?
P006 C03L 1.823(4) . ?
P006 C02L 1.838(4) . ?
O007 C00S 1.236(5) . ?
O009 C03E 1.250(5) . ?
F00A C01Z 1.330(6) . ?
F00B C01Z 1.338(6) . ?
O00C C02E 1.248(5) . ?
O00D C021 1.226(6) . ?
O00F C02W 1.243(6) . ?
O00H C01H 1.250(5) . ?
O00I C01R 1.248(5) . ?
F00J C01Z 1.339(6) . ?
F00K C02R 1.318(7) . ?
F00L C02T 1.355(6) . ?
N00M C02L 1.324(5) . ?
N00M C01O 1.358(5) . ?
O00N C02O 1.242(5) . ?
C00O C02O 1.396(6) . ?
C00O C00S 1.397(6) . ?
C00O H00O 0.9300 . ?
F00P C02A 1.284(12) . ?
F00Q C031 1.337(6) . ?
O00R C01I 1.247(5) . ?
C00S C02I 1.541(6) . ?
O00T C01N 1.254(5) . ?
F00U C031 1.316(7) . ?
F00V C02I 1.348(7) . ?
C00W N016 1.322(5) . ?
C00W C02L 1.443(5) . ?
C00X O01A 1.247(5) . ?
C00X C01T 1.385(6) . ?
C00X C03B 1.544(6) . ?
F00Y C02T 1.328(5) . ?
C00Z C012 1.535(6) . ?
C00Z H00A 0.9600 . ?
C00Z H00B 0.9600 . ?
C00Z H00C 0.9600 . ?
F010 C02I 1.307(6) . ?
N011 C02Q 1.323(5) . ?
N011 C034 1.359(5) . ?
C012 C01D 1.527(6) . ?
C012 C02V 1.556(7) . ?
F013 C02R 1.309(7) . ?
C014 N016 1.360(5) . ?
C014 C02J 1.412(6) . ?
C014 C01O 1.415(6) . ?
F015 C02T 1.316(6) . ?
C017 C02M 1.534(7) . ?
C017 H01M 0.9600 . ?
C017 H01N 0.9600 . ?
C017 H01O 0.9600 . ?
F018 C01S 1.350(7) . ?
F019 C03B 1.255(9) . ?
F01B C02R 1.319(6) . ?
C01C C02J 1.363(7) . ?
C01C C01G 1.403(7) . ?
C01C H01C 0.9300 . ?
C01D H01A 0.9600 . ?
C01D H01B 0.9600 . ?
C01D H01D 0.9600 . ?
C01E C01G 1.370(6) . ?
C01E C01O 1.407(6) . ?
C01E H01E 0.9300 . ?
F01F C01S 1.298(6) . ?
C01G H01G 0.9300 . ?
C01H C03K 1.393(7) . ?
C01H C02R 1.526(7) . ?
C01I C03C 1.382(8) . ?
C01I C01X 1.523(7) . ?
C01J C02B 1.535(6) . ?
C01J C03G 1.537(6) . ?
C01J C02Z 1.544(6) . ?
F01K C03S 1.302(8) . ?
F01L C02S 1.311(5) . ?
C01M N02P 1.323(5) . ?
C01M C02Q 1.437(5) . ?
C01N C02C 1.383(6) . ?
C01N C02T 1.538(6) . ?
C01P C036 1.537(6) . ?
C01P H01F 0.9600 . ?
C01P H01H 0.9600 . ?
C01P H01I 0.9600 . ?
F01Q C03S 1.265(8) . ?
C01R C03C 1.386(7) . ?
C01R C03N 1.536(7) . ?
C01S F01G 1.186(15) . ?
C01S F02O 1.227(18) . ?
C01S F02N 1.345(8) . ?
C01S F3 1.416(18) . ?
C01S C03E 1.547(6) . ?
C01T C02E 1.396(6) . ?
C01T H01T 0.9300 . ?
C01V C036 1.541(7) . ?
C01V H01J 0.9600 . ?
C01V H01K 0.9600 . ?
C01V H01L 0.9600 . ?
F01W C02I 1.304(6) . ?
C01X F03P 1.165(15) . ?
C01X F038 1.255(8) . ?
C01X F03B 1.369(14) . ?
C01X F2 1.376(15) . ?
C01X F03O 1.378(10) . ?
C01X F03A 1.380(10) . ?
C01Y N02P 1.352(5) . ?
C01Y C034 1.406(6) . ?
C01Y C027 1.425(6) . ?
C01Z C02E 1.532(6) . ?
C020 C027 1.361(6) . ?
C020 C032 1.409(7) . ?
C020 H020 0.9300 . ?
C021 C026 1.395(8) . ?
C021 C02A 1.537(7) . ?
F023 C02S 1.289(7) . ?
F024 C02S 1.333(7) . ?
F025 C031 1.316(6) . ?
C026 C02W 1.390(8) . ?
C026 H026 0.9300 . ?
C027 H027 0.9300 . ?
F028 C03N 1.300(7) . ?
C029 C032 1.369(7) . ?
C029 C034 1.417(5) . ?
C029 H029 0.9300 . ?
C02A F03G 1.182(9) . ?
C02A F03F 1.242(10) . ?
C02A F02H 1.338(13) . ?
C02A F02G 1.428(8) . ?
C02A F0AA 1.447(11) . ?
C02B H02Q 0.9600 . ?
C02B H02R 0.9600 . ?
C02B H02S 0.9600 . ?
C02C C03E 1.385(6) . ?
C02C H02T 0.9300 . ?
C02D C02M 1.537(6) . ?
C02D H02U 0.9600 . ?
C02D H02V 0.9600 . ?
C02D H02W 0.9600 . ?
C02F C036 1.536(6) . ?
C02F H02A 0.9600 . ?
C02F H02B 0.9600 . ?
C02F H02C 0.9600 . ?
O02H C033 1.247(5) . ?
C02J H02J 0.9300 . ?
C02K H02D 0.9600 . ?
C02K H02E 0.9600 . ?
C02K H02F 0.9600 . ?
C02M C03D 1.535(6) . ?
C02O C02S 1.544(7) . ?
F02U C03N 1.301(7) . ?
C02V H02G 0.9600 . ?
C02V H02H 0.9600 . ?
C02V H02I 0.9600 . ?
C02W C03S 1.557(8) . ?
C02X C03L 1.526(6) . ?
C02X H02K 0.9600 . ?
C02X H02L 0.9600 . ?
C02X H02M 0.9600 . ?
C02Y C03L 1.543(6) . ?
C02Y H02N 0.9600 . ?
C02Y H02O 0.9600 . ?
C02Y H02P 0.9600 . ?
C02Z H02X 0.9600 . ?
C02Z H02Y 0.9600 . ?
C02Z H 0.9600 . ?
C030 C03I 1.542(5) . ?
C030 H03E 0.9600 . ?
C030 H03F 0.9600 . ?
C030 H03G 0.9600 . ?
C031 C033 1.536(6) . ?
C032 H032 0.9300 . ?
C033 C03K 1.386(6) . ?
F035 C03S 1.323(7) . ?
F037 C03N 1.298(8) . ?
F039 C03B 1.235(8) . ?
C03B F03U 1.218(14) . ?
C03B F0 1.252(10) . ?
C03B F03T 1.375(8) . ?
C03B F1 1.460(10) . ?
C03C H03C 0.9300 . ?
C03D H03H 0.9600 . ?
C03D H03I 0.9600 . ?
C03D H03J 0.9600 . ?
C03G H03K 0.9600 . ?
C03G H03L 0.9600 . ?
C03G H03M 0.9600 . ?
C03H C03L 1.553(6) . ?
C03H H03A 0.9600 . ?
C03H H03B 0.9600 . ?
C03H H03D 0.9600 . ?
C03I C03J 1.526(6) . ?
C03I C03M 1.529(6) . ?
C03J H03N 0.9600 . ?
C03J H03O 0.9600 . ?
C03J H03P 0.9600 . ?
C03K H03Q 0.9300 . ?
C03M H03R 0.9600 . ?
C03M H03S 0.9600 . ?
C03M H03T 0.9600 . ?
C03Q H03U 0.9600 . ?
C03Q H03V 0.9600 . ?
C03Q H03W 0.9600 . ?
